data_4514228
loop_
_publ_author_name
'He, Keqiang'
'Li, Weili'
'Tian, Hongkun'
'Zhang, Jidong'
'Yan, Donghang'
'Geng, Yanhou'
'Wang, Fosong'

_publ_section_title
;
 Asymmetric Conjugated Molecules Based on
 [1]Benzothieno[3,2-b][1]benzothiophene for High-Mobility Organic
 Thin-Film Transistors: Influence of Alkyl Chain Length.
;
_journal_issue 40
_journal_name_full 'ACS applied materials &amp; interfaces'
_journal_page_first 35427
_journal_page_last 35436
_journal_paper_doi 10.1021/acsami.7b10675
_journal_volume 9
_journal_year 2017
_chemical_formula_moiety 'C20 H14 S3'
_chemical_formula_sum 'C20 H14 S3'
_chemical_formula_weight 350.49
_space_group_crystal_system triclinic
_space_group_IT_number 2
_space_group_name_Hall '-P 1'
_space_group_name_H-M_alt 'P -1'
_symmetry_space_group_name_Hall '-P 1'
_symmetry_space_group_name_H-M 'P -1'
_atom_sites_solution_hydrogens geom
_audit_creation_date 2017-07-17
_audit_creation_method
;
Olex2 1.2-beta
(compiled 2017.07.04 svn.r3439 for OlexSys, GUI svn.r5361)
;
_cell_angle_alpha 92.753(4)
_cell_angle_beta 93.386(6)
_cell_angle_gamma 90.013(6)
_cell_formula_units_Z 4
_cell_length_a 6.0134(4)
_cell_length_b 7.8064(4)
_cell_length_c 35.177(3)
_cell_measurement_reflns_used 3434
_cell_measurement_temperature 273(2)
_cell_measurement_theta_max 56.73
_cell_measurement_theta_min 2.52
_cell_volume 1646.5(2)
_computing_cell_refinement 'SAINT V8.38A (?, 2016)'
_computing_data_collection 'Bruker SMART'
_computing_data_reduction 'SAINT V8.38A (?, 2016)'
_computing_molecular_graphics 'Olex2 (Dolomanov et al., 2009)'
_computing_publication_material 'Olex2 (Dolomanov et al., 2009)'
_computing_structure_refinement 'ShelXL (Sheldrick, 2015)'
_computing_structure_solution 'ShelXL (Sheldrick, 2015)'
_diffrn_ambient_temperature 273.15
_diffrn_measured_fraction_theta_full 0.991
_diffrn_measured_fraction_theta_max 0.991
_diffrn_measurement_device_type 'CCD area detector'
_diffrn_measurement_method 'phi and omega scans'
_diffrn_radiation_monochromator graphite
_diffrn_radiation_type CuK\a
_diffrn_radiation_wavelength 1.54178
_diffrn_reflns_av_R_equivalents 0.1790
_diffrn_reflns_av_unetI/netI 0.1143
_diffrn_reflns_Laue_measured_fraction_full 0.991
_diffrn_reflns_Laue_measured_fraction_max 0.991
_diffrn_reflns_limit_h_max 6
_diffrn_reflns_limit_h_min -6
_diffrn_reflns_limit_k_max 8
_diffrn_reflns_limit_k_min -8
_diffrn_reflns_limit_l_max 39
_diffrn_reflns_limit_l_min -39
_diffrn_reflns_number 21157
_diffrn_reflns_point_group_measured_fraction_full 0.991
_diffrn_reflns_point_group_measured_fraction_max 0.991
_diffrn_reflns_theta_full 69.351
_diffrn_reflns_theta_max 69.351
_diffrn_reflns_theta_min 2.519
_exptl_absorpt_coefficient_mu 4.061
_exptl_absorpt_correction_T_max 0.544
_exptl_absorpt_correction_T_min 0.490
_exptl_absorpt_correction_type multi-scan
_exptl_crystal_colour colorless
_exptl_crystal_density_diffrn 1.414
_exptl_crystal_description platy
_exptl_crystal_F_000 728
_exptl_crystal_size_max 0.21
_exptl_crystal_size_mid 0.20
_exptl_crystal_size_min 0.15
_refine_diff_density_max 0.649
_refine_diff_density_min -0.776
_refine_diff_density_rms 0.131
_refine_ls_extinction_method none
_refine_ls_goodness_of_fit_ref 1.323
_refine_ls_hydrogen_treatment constr
_refine_ls_matrix_type full
_refine_ls_number_parameters 417
_refine_ls_number_reflns 4728
_refine_ls_number_restraints 33
_refine_ls_restrained_S_all 1.325
_refine_ls_R_factor_all 0.2364
_refine_ls_R_factor_gt 0.1464
_refine_ls_shift/su_max 0.000
_refine_ls_shift/su_mean 0.000
_refine_ls_structure_factor_coef Fsqd
_refine_ls_weighting_details 'w=1/[\s^2^(Fo^2^)+(0.2000P)^2^] where P=(Fo^2^+2Fc^2^)/3'
_refine_ls_weighting_scheme calc
_refine_ls_wR_factor_gt 0.3724
_refine_ls_wR_factor_ref 0.4498
_reflns_Friedel_coverage 0.000
_reflns_number_gt 2224
_reflns_number_total 4728
_reflns_threshold_expression 'I > 2\s(I)'
_cod_data_source_file am7b10675_si_002.cif
_cod_data_source_block BTBT-T2
_cod_depositor_comments
;
The following automatic conversions were performed:

'_exptl_absorpt_correction_type' value 'multi_scan' changed to
'multi-scan' according to
/home/data/users/saulius/crontab/automatic-downloads/rss-feeds/ACS/lib/dictionaries/cif_core.dic
dictionary named 'cif_core.dic' version 2.4.2 from 2011-04-26.

Automatic conversion script
Id: cif_fix_values 4973 2017-02-22 13:04:09Z antanas 

 Adding full bibliography for 4514228--4514230.cif.
;
_cod_database_code 4514228
_shelx_shelxl_version_number 2014/7
_shelx_space_group_comment
;
The symmetry employed for this shelxl refinement is uniquely defined
by the following loop, which should always be used as a source of
symmetry information in preference to the above space-group names.
They are only intended as comments.
;
_olex2_refinement_description
;
1. Fixed Uiso
 At 1.2 times of:
  All C(H) groups, All C(H,H) groups
 At 1.5 times of:
  All C(H,H,H) groups
2. Restrained distances
 C1-C2 = C21-C22
 1.56 with sigma of 0.02
3. Rigid bond restraints
 C1, C2
 with sigma for 1-2 distances of 0.01 and sigma for 1-3 distances of 0.01
4. Uiso/Uaniso restraints and constraints
Uanis(C1) \\sim Ueq, Uanis(C2) \\sim Ueq, Uanis(C21) \\sim Ueq, Uanis(C22)
\\sim Ueq, Uanis(C3) \\sim Ueq: with sigma of 0.02 and sigma for terminal atoms
of 0.04
5.a Secondary CH2 refined with riding coordinates:
 C2(H2A,H2B), C22(H22A,H22B)
5.b Aromatic/amide H refined with riding coordinates:
 C4(H4), C5(H5), C8(H8), C9(H9), C12(H12), C17(H17), C18(H18), C19(H19),
 C20(H20), C24(H24), C25(H25), C28(H28), C29(H29), C32(H32), C36(H36), C37(H37),
  C38(H38), C39(H39)
5.c Idealised Me refined as rotating group:
 C1(H1A,H1B,H1C), C21(H21A,H21B,H21C)
;
_olex2_submission_special_instructions 'No special instructions were received'

loop_
_space_group_symop_operation_xyz
'x, y, z'
'-x, -y, -z'

loop_
_atom_site_label
_atom_site_type_symbol
_atom_site_fract_x
_atom_site_fract_y
_atom_site_fract_z
_atom_site_U_iso_or_equiv
_atom_site_adp_type
_atom_site_occupancy
_atom_site_site_symmetry_order
_atom_site_calc_flag
_atom_site_refinement_flags_posn
_atom_site_refinement_flags_adp
C1 C -0.211(4) 0.481(4) 0.0323(6) 0.238(13) Uani 1 1 d D U
H1A H -0.0518 0.4933 0.0326 0.357 Uiso 1 1 calc GR .
H1B H -0.2799 0.5853 0.0242 0.357 Uiso 1 1 calc GR .
H1C H -0.2579 0.3877 0.0150 0.357 Uiso 1 1 calc GR .
C2 C -0.277(4) 0.447(3) 0.0715(6) 0.171(8) Uani 1 1 d D U
H2A H -0.3063 0.3249 0.0729 0.205 Uiso 1 1 calc R .
H2B H -0.4147 0.5072 0.0762 0.205 Uiso 1 1 calc R .
C3 C -0.102(3) 0.501(2) 0.1023(4) 0.111(5) Uani 1 1 d . U
C4 C 0.094(3) 0.584(2) 0.0999(5) 0.121(6) Uani 1 1 d . .
H4 H 0.1480 0.6210 0.0775 0.145 Uiso 1 1 calc R .
C5 C 0.200(2) 0.6050(17) 0.1342(4) 0.080(4) Uani 1 1 d . .
H5 H 0.3351 0.6633 0.1376 0.096 Uiso 1 1 calc R .
C6 C 0.100(2) 0.5359(17) 0.1649(4) 0.088(4) Uani 1 1 d . .
C7 C 0.171(2) 0.5381(16) 0.2050(4) 0.078(3) Uani 1 1 d . .
C8 C 0.379(2) 0.6136(18) 0.2183(4) 0.090(4) Uani 1 1 d . .
H8 H 0.4754 0.6549 0.2011 0.108 Uiso 1 1 calc R .
C9 C 0.4378(19) 0.6249(16) 0.2567(4) 0.081(4) Uani 1 1 d . .
H9 H 0.5752 0.6725 0.2649 0.098 Uiso 1 1 calc R .
C10 C 0.2985(18) 0.5678(15) 0.2839(4) 0.072(3) Uani 1 1 d . .
C11 C 0.0968(19) 0.4927(17) 0.2717(4) 0.079(4) Uani 1 1 d . .
C12 C 0.0362(19) 0.4756(14) 0.2327(4) 0.078(4) Uani 1 1 d . .
H12 H -0.0973 0.4211 0.2249 0.093 Uiso 1 1 calc R .
C13 C 0.3150(16) 0.5801(13) 0.3238(4) 0.063(3) Uani 1 1 d . .
C14 C 0.1360(17) 0.5081(15) 0.3414(4) 0.067(3) Uani 1 1 d . .
C15 C 0.1553(18) 0.5181(15) 0.3816(4) 0.070(3) Uani 1 1 d . .
C16 C 0.3578(18) 0.5987(15) 0.3962(4) 0.078(4) Uani 1 1 d . .
C17 C 0.414(2) 0.6181(18) 0.4343(4) 0.088(4) Uani 1 1 d . .
H17 H 0.5497 0.6671 0.4429 0.105 Uiso 1 1 calc R .
C18 C 0.268(2) 0.5645(19) 0.4596(4) 0.091(4) Uani 1 1 d . .
H18 H 0.3023 0.5806 0.4856 0.109 Uiso 1 1 calc R .
C19 C 0.070(2) 0.486(2) 0.4466(4) 0.092(4) Uani 1 1 d . .
H19 H -0.0256 0.4493 0.4644 0.110 Uiso 1 1 calc R .
C20 C 0.009(2) 0.4620(16) 0.4096(4) 0.080(4) Uani 1 1 d . .
H20 H -0.1267 0.4095 0.4019 0.096 Uiso 1 1 calc R .
C21 C 0.283(4) 0.036(4) 0.0340(5) 0.215(11) Uani 1 1 d D U
H21A H 0.3340 0.1349 0.0219 0.322 Uiso 1 1 calc GR .
H21B H 0.1555 -0.0121 0.0196 0.322 Uiso 1 1 calc GR .
H21C H 0.4001 -0.0483 0.0350 0.322 Uiso 1 1 calc GR .
C22 C 0.221(3) 0.087(3) 0.0744(5) 0.143(7) Uani 1 1 d D U
H22A H 0.1918 0.2089 0.0759 0.171 Uiso 1 1 calc R .
H22B H 0.0842 0.0280 0.0793 0.171 Uiso 1 1 calc R .
C23 C 0.397(3) 0.046(2) 0.1050(5) 0.113(6) Uani 1 1 d . .
C24 C 0.593(3) -0.043(2) 0.1024(5) 0.114(5) Uani 1 1 d . .
H24 H 0.6434 -0.0889 0.0797 0.137 Uiso 1 1 calc R .
C25 C 0.705(2) -0.0561(17) 0.1366(4) 0.081(4) Uani 1 1 d . .
H25 H 0.8415 -0.1119 0.1389 0.098 Uiso 1 1 calc R .
C26 C 0.605(2) 0.0183(17) 0.1681(4) 0.083(4) Uani 1 1 d . .
C27 C 0.667(2) 0.0235(17) 0.2088(4) 0.079(4) Uani 1 1 d . .
C28 C 0.878(2) -0.0487(16) 0.2210(4) 0.080(4) Uani 1 1 d . .
H28 H 0.9730 -0.0919 0.2030 0.096 Uiso 1 1 calc R .
C29 C 0.9371(19) -0.0537(15) 0.2586(4) 0.076(4) Uani 1 1 d . .
H29 H 1.0754 -0.0985 0.2660 0.091 Uiso 1 1 calc R .
C30 C 0.7957(18) 0.0072(15) 0.2872(4) 0.066(3) Uani 1 1 d . .
C31 C 0.5930(19) 0.0815(15) 0.2744(4) 0.073(3) Uani 1 1 d . .
C32 C 0.5350(19) 0.0879(15) 0.2355(4) 0.077(4) Uani 1 1 d . .
H32 H 0.4008 0.1385 0.2278 0.093 Uiso 1 1 calc R .
C33 C 0.8160(18) 0.0112(16) 0.3262(4) 0.076(4) Uani 1 1 d . .
C34 C 0.6415(17) 0.0804(15) 0.3445(4) 0.074(3) Uani 1 1 d . .
C35 C 0.6493(19) 0.0809(15) 0.3851(4) 0.074(3) Uani 1 1 d . .
C36 C 0.506(2) 0.1396(16) 0.4124(4) 0.081(4) Uani 1 1 d . .
H36 H 0.3732 0.1920 0.4048 0.097 Uiso 1 1 calc R .
C37 C 0.558(2) 0.1215(18) 0.4503(4) 0.092(4) Uani 1 1 d . .
H37 H 0.4609 0.1599 0.4684 0.111 Uiso 1 1 calc R .
C38 C 0.760(2) 0.044(2) 0.4614(4) 0.098(4) Uani 1 1 d . .
H38 H 0.7972 0.0342 0.4873 0.118 Uiso 1 1 calc R .
C39 C 0.901(2) -0.0165(17) 0.4357(4) 0.088(4) Uani 1 1 d . .
H39 H 1.0320 -0.0708 0.4438 0.106 Uiso 1 1 calc R .
C40 C 0.8522(19) 0.0020(16) 0.3974(4) 0.073(3) Uani 1 1 d . .
S1 S -0.1417(7) 0.4426(6) 0.14719(13) 0.1181(16) Uani 1 1 d . .
S2 S -0.0664(5) 0.4340(4) 0.30762(10) 0.0804(11) Uani 1 1 d . .
S3 S 0.5199(5) 0.6551(4) 0.35815(11) 0.0827(11) Uani 1 1 d . .
S4 S 0.3612(7) 0.1079(6) 0.15107(12) 0.1146(16) Uani 1 1 d . .
S5 S 0.4326(5) 0.1497(4) 0.31118(10) 0.0790(11) Uani 1 1 d . .
S6 S 1.0164(5) -0.0619(5) 0.35983(10) 0.0830(11) Uani 1 1 d . .

loop_
_atom_site_aniso_label
_atom_site_aniso_U_11
_atom_site_aniso_U_22
_atom_site_aniso_U_33
_atom_site_aniso_U_23
_atom_site_aniso_U_13
_atom_site_aniso_U_12
C1 0.22(3) 0.33(3) 0.165(16) 0.02(2) -0.013(17) 0.00(2)
C2 0.151(16) 0.192(16) 0.169(13) 0.000(13) -0.008(13) -0.017(13)
C3 0.105(12) 0.127(11) 0.098(10) -0.014(9) -0.017(9) 0.018(10)
C4 0.094(14) 0.146(15) 0.125(14) -0.003(12) 0.031(11) -0.012(11)
C5 0.050(8) 0.100(10) 0.091(9) -0.003(8) 0.020(7) -0.011(7)
C6 0.060(9) 0.087(10) 0.113(11) -0.014(8) -0.005(8) -0.001(7)
C7 0.056(8) 0.085(9) 0.091(9) -0.010(7) 0.013(7) -0.003(7)
C8 0.059(9) 0.106(11) 0.104(11) -0.009(9) 0.011(8) -0.008(7)
C9 0.036(7) 0.080(9) 0.130(12) 0.010(8) 0.018(8) -0.005(6)
C10 0.033(7) 0.079(8) 0.102(10) -0.007(7) -0.007(6) -0.015(6)
C11 0.040(7) 0.098(10) 0.098(10) -0.014(8) 0.014(7) -0.011(6)
C12 0.045(7) 0.062(8) 0.126(11) -0.004(7) 0.022(8) -0.012(5)
C13 0.031(6) 0.052(7) 0.105(9) 0.003(6) -0.002(6) -0.007(5)
C14 0.034(6) 0.077(8) 0.089(9) 0.004(6) -0.001(6) -0.003(5)
C15 0.035(7) 0.071(8) 0.102(10) -0.008(7) -0.002(6) 0.006(5)
C16 0.030(6) 0.069(8) 0.137(12) 0.013(8) -0.004(7) 0.005(5)
C17 0.048(8) 0.111(11) 0.100(11) -0.014(9) -0.011(8) 0.002(7)
C18 0.044(8) 0.132(12) 0.095(10) 0.002(9) 0.004(7) 0.004(8)
C19 0.050(9) 0.144(13) 0.082(10) -0.001(9) 0.017(7) 0.001(8)
C20 0.043(7) 0.082(9) 0.117(11) 0.012(8) 0.020(7) -0.011(6)
C21 0.17(2) 0.32(3) 0.146(17) -0.018(19) -0.022(16) 0.00(2)
C22 0.130(13) 0.168(14) 0.128(12) 0.008(11) -0.010(11) 0.016(11)
C23 0.097(13) 0.108(12) 0.131(14) 0.034(10) -0.038(11) -0.023(10)
C24 0.085(12) 0.134(14) 0.125(14) -0.002(11) 0.015(11) -0.006(10)
C25 0.039(7) 0.104(10) 0.102(10) 0.008(8) 0.007(7) 0.000(6)
C26 0.063(9) 0.097(10) 0.089(10) -0.008(8) 0.004(7) -0.012(7)
C27 0.056(8) 0.084(9) 0.096(10) -0.011(7) 0.009(7) -0.009(7)
C28 0.062(9) 0.094(10) 0.084(9) -0.014(7) 0.009(7) -0.009(7)
C29 0.042(7) 0.064(8) 0.123(11) 0.005(7) 0.006(7) -0.006(5)
C30 0.041(7) 0.072(8) 0.086(9) 0.003(6) 0.004(6) -0.010(5)
C31 0.042(7) 0.079(9) 0.099(10) 0.007(7) 0.005(7) 0.001(6)
C32 0.036(7) 0.079(9) 0.116(11) 0.010(8) -0.001(7) -0.007(6)
C33 0.029(6) 0.077(8) 0.120(11) -0.005(7) 0.000(7) 0.001(5)
C34 0.026(6) 0.079(8) 0.115(11) 0.010(7) -0.009(6) -0.017(5)
C35 0.047(7) 0.070(8) 0.102(10) -0.005(7) -0.004(7) -0.012(6)
C36 0.055(8) 0.087(9) 0.101(10) 0.002(8) 0.014(8) -0.015(7)
C37 0.070(10) 0.107(11) 0.102(11) -0.017(9) 0.038(9) -0.016(8)
C38 0.070(10) 0.135(13) 0.090(10) 0.008(9) 0.002(8) -0.015(9)
C39 0.073(10) 0.094(10) 0.096(11) -0.001(8) -0.009(8) 0.003(8)
C40 0.043(7) 0.084(9) 0.090(9) -0.004(7) 0.001(6) -0.010(6)
S1 0.076(3) 0.146(4) 0.130(4) -0.006(3) 0.004(2) -0.025(3)
S2 0.0409(18) 0.093(2) 0.107(3) 0.0015(19) 0.0079(17) -0.0164(15)
S3 0.0393(18) 0.095(2) 0.114(3) 0.000(2) 0.0055(17) -0.0141(15)
S4 0.070(3) 0.154(4) 0.119(3) 0.006(3) -0.002(2) 0.015(2)
S5 0.0373(17) 0.094(2) 0.105(3) 0.0010(19) 0.0048(16) 0.0027(15)
S6 0.0361(17) 0.100(3) 0.112(3) 0.003(2) -0.0002(17) 0.0013(15)

loop_
_atom_type_symbol
_atom_type_description
_atom_type_scat_dispersion_real
_atom_type_scat_dispersion_imag
_atom_type_scat_source
C C 0.0181 0.0091 'International Tables Vol C Tables 4.2.6.8 and 6.1.1.4'
H H 0.0000 0.0000 'International Tables Vol C Tables 4.2.6.8 and 6.1.1.4'
S S 0.3331 0.5567 'International Tables Vol C Tables 4.2.6.8 and 6.1.1.4'

loop_
_geom_angle_atom_site_label_1
_geom_angle_atom_site_label_2
_geom_angle_atom_site_label_3
_geom_angle
H1A C1 H1B 109.5
H1A C1 H1C 109.5
H1B C1 H1C 109.5
C2 C1 H1A 109.5
C2 C1 H1B 109.5
C2 C1 H1C 109.5
C1 C2 H2A 109.0
C1 C2 H2B 109.0
C1 C2 C3 113(2)
H2A C2 H2B 107.8
C3 C2 H2A 109.0
C3 C2 H2B 109.0
C2 C3 S1 117.3(15)
C4 C3 C2 130.4(18)
C4 C3 S1 112.3(13)
C3 C4 H4 124.7
C5 C4 C3 110.7(16)
C5 C4 H4 124.7
C4 C5 H5 121.3
C4 C5 C6 117.4(14)
C6 C5 H5 121.3
C5 C6 C7 130.6(13)
C5 C6 S1 106.9(11)
C7 C6 S1 122.6(11)
C8 C7 C6 120.4(13)
C12 C7 C6 122.6(13)
C12 C7 C8 116.9(13)
C7 C8 H8 120.1
C9 C8 C7 119.7(13)
C9 C8 H8 120.1
C8 C9 H9 118.8
C8 C9 C10 122.5(12)
C10 C9 H9 118.8
C9 C10 C13 131.9(11)
C11 C10 C9 118.8(12)
C11 C10 C13 109.2(12)
C10 C11 C12 119.9(12)
C10 C11 S2 114.9(11)
C12 C11 S2 125.2(9)
C7 C12 H12 118.9
C11 C12 C7 122.1(12)
C11 C12 H12 118.9
C10 C13 C14 115.0(10)
C10 C13 S3 134.5(9)
C14 C13 S3 110.4(9)
C13 C14 C15 114.8(11)
C13 C14 S2 110.6(9)
C15 C14 S2 134.6(9)
C14 C15 C16 112.4(12)
C14 C15 C20 131.4(12)
C16 C15 C20 116.2(12)
C15 C16 S3 110.2(11)
C17 C16 C15 122.4(13)
C17 C16 S3 127.3(10)
C16 C17 H17 120.4
C16 C17 C18 119.1(13)
C18 C17 H17 120.4
C17 C18 H18 119.9
C17 C18 C19 120.2(13)
C19 C18 H18 119.9
C18 C19 H19 118.5
C20 C19 C18 122.9(14)
C20 C19 H19 118.5
C15 C20 H20 120.4
C19 C20 C15 119.1(12)
C19 C20 H20 120.4
H21A C21 H21B 109.5
H21A C21 H21C 109.5
H21B C21 H21C 109.5
C22 C21 H21A 109.5
C22 C21 H21B 109.5
C22 C21 H21C 109.5
C21 C22 H22A 108.7
C21 C22 H22B 108.7
H22A C22 H22B 107.6
C23 C22 C21 114.1(17)
C23 C22 H22A 108.7
C23 C22 H22B 108.7
C22 C23 S4 119.8(14)
C24 C23 C22 130.2(18)
C24 C23 S4 109.9(12)
C23 C24 H24 123.6
C25 C24 C23 112.8(16)
C25 C24 H24 123.6
C24 C25 H25 121.8
C24 C25 C26 116.4(13)
C26 C25 H25 121.8
C25 C26 C27 132.5(13)
C25 C26 S4 106.5(10)
C27 C26 S4 120.9(10)
C28 C27 C26 118.0(12)
C32 C27 C26 123.6(13)
C32 C27 C28 118.4(13)
C27 C28 H28 120.0
C29 C28 C27 120.0(12)
C29 C28 H28 120.0
C28 C29 H29 118.8
C28 C29 C30 122.3(12)
C30 C29 H29 118.8
C31 C30 C29 116.3(12)
C33 C30 C29 132.8(12)
C33 C30 C31 110.9(11)
C30 C31 S5 112.8(10)
C32 C31 C30 120.8(12)
C32 C31 S5 126.4(9)
C27 C32 C31 122.2(12)
C27 C32 H32 118.9
C31 C32 H32 118.9
C30 C33 S6 134.5(10)
C34 C33 C30 116.0(12)
C34 C33 S6 109.5(11)
C33 C34 C35 118.3(11)
C33 C34 S5 110.6(11)
C35 C34 S5 131.0(10)
C36 C35 C34 133.8(12)
C36 C35 C40 118.6(13)
C40 C35 C34 107.5(11)
C35 C36 H36 119.5
C37 C36 C35 120.9(13)
C37 C36 H36 119.5
C36 C37 H37 120.5
C36 C37 C38 118.9(13)
C38 C37 H37 120.5
C37 C38 H38 119.1
C39 C38 C37 121.8(14)
C39 C38 H38 119.1
C38 C39 H39 120.0
C38 C39 C40 119.9(13)
C40 C39 H39 120.0
C35 C40 S6 113.2(10)
C39 C40 C35 119.8(12)
C39 C40 S6 127.0(10)
C3 S1 C6 92.7(8)
C11 S2 C14 90.2(6)
C13 S3 C16 92.2(6)
C23 S4 C26 94.4(7)
C31 S5 C34 89.8(6)
C40 S6 C33 91.4(6)

loop_
_geom_bond_atom_site_label_1
_geom_bond_atom_site_label_2
_geom_bond_distance
C1 H1A 0.9600
C1 H1B 0.9600
C1 H1C 0.9600
C1 C2 1.495(16)
C2 H2A 0.9700
C2 H2B 0.9700
C2 C3 1.51(2)
C3 C4 1.35(2)
C3 S1 1.695(17)
C4 H4 0.9300
C4 C5 1.33(2)
C5 H5 0.9300
C5 C6 1.396(17)
C6 C7 1.449(17)
C6 S1 1.697(13)
C7 C8 1.431(17)
C7 C12 1.408(16)
C8 H8 0.9300
C8 C9 1.374(18)
C9 H9 0.9300
C9 C10 1.396(16)
C10 C11 1.383(15)
C10 C13 1.398(16)
C11 C12 1.396(17)
C11 S2 1.725(13)
C12 H12 0.9300
C13 C14 1.404(15)
C13 S3 1.755(11)
C14 C15 1.412(16)
C14 S2 1.729(12)
C15 C16 1.427(16)
C15 C20 1.442(16)
C16 C17 1.362(17)
C16 S3 1.774(14)
C17 H17 0.9300
C17 C18 1.366(17)
C18 H18 0.9300
C18 C19 1.382(18)
C19 H19 0.9300
C19 C20 1.338(17)
C20 H20 0.9300
C21 H21A 0.9600
C21 H21B 0.9600
C21 H21C 0.9600
C21 C22 1.525(15)
C22 H22A 0.9700
C22 H22B 0.9700
C22 C23 1.51(2)
C23 C24 1.37(2)
C23 S4 1.696(18)
C24 H24 0.9300
C24 C25 1.350(19)
C25 H25 0.9300
C25 C26 1.395(17)
C26 C27 1.456(17)
C26 S4 1.713(13)
C27 C28 1.439(17)
C27 C32 1.344(16)
C28 H28 0.9300
C28 C29 1.353(16)
C29 H29 0.9300
C29 C30 1.421(16)
C30 C31 1.410(15)
C30 C33 1.366(17)
C31 C32 1.394(16)
C31 S5 1.724(13)
C32 H32 0.9300
C33 C34 1.362(17)
C33 S6 1.754(13)
C34 C35 1.428(17)
C34 S5 1.769(12)
C35 C36 1.388(17)
C35 C40 1.420(16)
C36 H36 0.9300
C36 C37 1.365(18)
C37 H37 0.9300
C37 C38 1.398(19)
C38 H38 0.9300
C38 C39 1.348(18)
C39 H39 0.9300
C39 C40 1.376(17)
C40 S6 1.750(13)

loop_
_geom_torsion_atom_site_label_1
_geom_torsion_atom_site_label_2
_geom_torsion_atom_site_label_3
_geom_torsion_atom_site_label_4
_geom_torsion
C1 C2 C3 C4 5(3)
C1 C2 C3 S1 -171.4(17)
C2 C3 C4 C5 -179.3(18)
C2 C3 S1 C6 179.2(15)
C3 C4 C5 C6 2(2)
C4 C3 S1 C6 2.4(14)
C4 C5 C6 C7 -179.5(14)
C4 C5 C6 S1 -0.5(17)
C5 C6 C7 C8 -3(2)
C5 C6 C7 C12 173.6(13)
C5 C6 S1 C3 -1.1(11)
C6 C7 C8 C9 175.7(12)
C6 C7 C12 C11 -173.9(12)
C7 C6 S1 C3 178.0(12)
C7 C8 C9 C10 -1(2)
C8 C7 C12 C11 2.9(19)
C8 C9 C10 C11 1.8(19)
C8 C9 C10 C13 -173.6(13)
C9 C10 C11 C12 0.0(19)
C9 C10 C11 S2 -177.7(9)
C9 C10 C13 C14 178.9(12)
C9 C10 C13 S3 -6(2)
C10 C11 C12 C7 -2.4(19)
C10 C11 S2 C14 -0.5(11)
C10 C13 C14 C15 178.9(10)
C10 C13 C14 S2 -3.6(13)
C10 C13 S3 C16 -178.1(12)
C11 C10 C13 C14 3.2(15)
C11 C10 C13 S3 178.5(9)
C12 C7 C8 C9 -1.2(19)
C12 C11 S2 C14 -178.0(12)
C13 C10 C11 C12 176.3(11)
C13 C10 C11 S2 -1.4(14)
C13 C14 C15 C16 -0.8(14)
C13 C14 C15 C20 179.2(11)
C13 C14 S2 C11 2.2(9)
C14 C13 S3 C16 -2.7(9)
C14 C15 C16 C17 -178.3(11)
C14 C15 C16 S3 -1.2(12)
C14 C15 C20 C19 179.4(13)
C15 C14 S2 C11 179.1(13)
C15 C16 C17 C18 -2.5(19)
C15 C16 S3 C13 2.2(9)
C16 C15 C20 C19 -0.6(17)
C16 C17 C18 C19 2(2)
C17 C16 S3 C13 179.1(12)
C17 C18 C19 C20 -1(2)
C18 C19 C20 C15 0(2)
C20 C15 C16 C17 1.7(17)
C20 C15 C16 S3 178.8(8)
C21 C22 C23 C24 -7(3)
C21 C22 C23 S4 175.6(16)
C22 C23 C24 C25 -178.4(16)
C22 C23 S4 C26 178.3(14)
C23 C24 C25 C26 1(2)
C24 C23 S4 C26 0.2(13)
C24 C25 C26 C27 176.5(15)
C24 C25 C26 S4 -0.6(16)
C25 C26 C27 C28 5(2)
C25 C26 C27 C32 -172.9(14)
C25 C26 S4 C23 0.2(11)
C26 C27 C28 C29 -177.0(12)
C26 C27 C32 C31 176.0(12)
C27 C26 S4 C23 -177.3(11)
C27 C28 C29 C30 1.4(19)
C28 C27 C32 C31 -2.3(19)
C28 C29 C30 C31 -3.0(18)
C28 C29 C30 C33 177.9(13)
C29 C30 C31 C32 2.1(17)
C29 C30 C31 S5 179.5(8)
C29 C30 C33 C34 -179.7(12)
C29 C30 C33 S6 -3(2)
C30 C31 C32 C27 0.5(19)
C30 C31 S5 C34 0.7(10)
C30 C33 C34 C35 177.2(11)
C30 C33 C34 S5 -0.6(15)
C30 C33 S6 C40 -176.2(14)
C31 C30 C33 C34 1.2(16)
C31 C30 C33 S6 178.1(10)
C32 C27 C28 C29 1.3(19)
C32 C31 S5 C34 178.0(11)
C33 C30 C31 C32 -178.6(11)
C33 C30 C31 S5 -1.2(14)
C33 C34 C35 C36 179.6(13)
C33 C34 C35 C40 -0.4(16)
C33 C34 S5 C31 -0.1(10)
C34 C33 S6 C40 0.8(10)
C34 C35 C36 C37 179.6(13)
C34 C35 C40 C39 -179.2(11)
C34 C35 C40 S6 1.0(13)
C35 C34 S5 C31 -177.6(12)
C35 C36 C37 C38 1(2)
C35 C40 S6 C33 -1.1(10)
C36 C35 C40 C39 0.8(18)
C36 C35 C40 S6 -179.0(9)
C36 C37 C38 C39 -2(2)
C37 C38 C39 C40 2(2)
C38 C39 C40 C35 -2(2)
C38 C39 C40 S6 178.1(11)
C39 C40 S6 C33 179.1(12)
C40 C35 C36 C37 -0.3(19)
S1 C3 C4 C5 -3(2)
S1 C6 C7 C8 177.9(10)
S1 C6 C7 C12 -5.3(18)
S2 C11 C12 C7 175.1(10)
S2 C14 C15 C16 -177.6(10)
S2 C14 C15 C20 2(2)
S3 C13 C14 C15 2.5(13)
S3 C13 C14 S2 -180.0(5)
S3 C16 C17 C18 -179.0(10)
S4 C23 C24 C25 -0.6(19)
S4 C26 C27 C28 -177.8(10)
S4 C26 C27 C32 4.0(19)
S5 C31 C32 C27 -176.5(10)
S5 C34 C35 C36 -3(2)
S5 C34 C35 C40 177.0(9)
S6 C33 C34 C35 -0.4(15)
S6 C33 C34 S5 -178.3(6)
